data_7053280
loop_
_publ_author_name
'Quarez, Eric'
'Mentr\'e, Olivier'
'Djellab, Karim'
'Masquelier, Christian'

_publ_section_title
;
 Crystal structures and sodium/silver distributions within the ionic
 conductors Na5Ag2Fe3(As2O7)4 and Na2Ag5Fe3(P2O7)4
;
_journal_issue 2
_journal_name_full 'New Journal of Chemistry'
_journal_page_first 287
_journal_paper_doi 10.1039/b9nj00355j
_journal_volume 34
_journal_year 2010
_chemical_formula_sum 'Ag2.001 As8 Fe3 Na4.999 O28'
_chemical_formula_weight 1545.7
_chemical_name_systematic ' ?'
_space_group_IT_number 15
_symmetry_cell_setting monoclinic
_symmetry_space_group_name_Hall '-C 2yc'
_symmetry_space_group_name_H-M 'C 1 2/c 1'
_cell_angle_alpha 90
_cell_angle_beta 94.152(3)
_cell_angle_gamma 90
_cell_formula_units_Z 4
_cell_length_a 9.9732(19)
_cell_length_b 8.5492(16)
_cell_length_c 28.664(6)
_cell_measurement_temperature 100
_cell_volume 2437.6(8)
_computing_publication_material 'Jana2006 (Petricek, Dusek & Palatinus, 2006)'
_computing_structure_refinement 'Jana2006 (Petricek, Dusek & Palatinus, 2006)'
_diffrn_ambient_temperature 100
_diffrn_measured_fraction_theta_full 0.98
_diffrn_measurement_device_type 'BRUKER SMART CCD 1K'
_diffrn_radiation_monochromator graphite
_diffrn_radiation_source 'X-ray tube'
_diffrn_radiation_type 'Mo K\a'
_diffrn_radiation_wavelength 0.71069
_diffrn_reflns_av_R_equivalents 0.0362
_diffrn_reflns_av_sigmaI/netI 0.0300
_diffrn_reflns_limit_h_max 13
_diffrn_reflns_limit_h_min -12
_diffrn_reflns_limit_k_max 11
_diffrn_reflns_limit_k_min -10
_diffrn_reflns_limit_l_max 38
_diffrn_reflns_limit_l_min -38
_diffrn_reflns_number 9766
_diffrn_reflns_theta_full 27.71
_diffrn_reflns_theta_max 28.66
_diffrn_reflns_theta_min 2.85
_exptl_absorpt_coefficient_mu 14.317
_exptl_absorpt_correction_type none
_exptl_crystal_colour yellow
_exptl_crystal_density_diffrn 4.2104
_exptl_crystal_description plate-like
_exptl_crystal_F_000 2860
_exptl_crystal_size_max 0.21
_exptl_crystal_size_mid 0.19
_exptl_crystal_size_min 0.19
_exptl_crystal_size_rad 90
_refine_ls_extinction_coef 488(19)
_refine_ls_extinction_method 'B-C type 1 Gaussian isotropic (Becker & Coppens, 1974)'
_refine_ls_goodness_of_fit_gt 1.36
_refine_ls_goodness_of_fit_ref 1.36
_refine_ls_number_parameters 212
_refine_ls_number_reflns 2522
_refine_ls_R_factor_all 0.0264
_refine_ls_R_factor_gt 0.0264
_refine_ls_shift/su_max 0.0216
_refine_ls_shift/su_mean 0.0026
_refine_ls_structure_factor_coef F
_refine_ls_weighting_scheme unit
_refine_ls_wR_factor_gt 0.0273
_refine_ls_wR_factor_ref 0.0273
_reflns_number_gt 2522
_reflns_number_total 2896
_reflns_threshold_expression I>3\s(I)
_cod_data_source_file b9nj00355j.txt
_cod_data_source_block (I)
_cod_depositor_comments
;
The following automatic conversions were performed:

'_exptl_absorpt_correction_type' value 'None' changed to 'none'
according to /home/saulius/struct/CIF-dictionaries/cif_core.dic
dictionary named 'cif_core.dic' version 2.4.2 from 2011-04-26.

Automatic conversion script
Id: cif_fix_values 1891 2012-01-12 08:04:46Z andrius 
;
_cod_database_code 7053280

loop_
_symmetry_equiv_pos_site_id
_symmetry_equiv_pos_as_xyz
1 x,y,z
2 -x,y,-z+1/2
3 -x,-y,-z
4 x,-y,z+1/2
5 x+1/2,y+1/2,z
6 -x+1/2,y+1/2,-z+1/2
7 -x+1/2,-y+1/2,-z
8 x+1/2,-y+1/2,z+1/2

loop_
_atom_site_label
_atom_site_type_symbol
_atom_site_fract_x
_atom_site_fract_y
_atom_site_fract_z
_atom_site_adp_type
_atom_site_U_iso_or_equiv
_atom_site_symmetry_multiplicity
_atom_site_occupancy
_atom_site_calc_flag
As1 As 0.29749(5) 0.30836(6) 0.247944(16) Uani 0.00476(13) 8 1 d
As2 As 0.21964(5) 0.16991(6) 0.340063(16) Uani 0.00539(13) 8 1 d
As3 As 0.51040(5) 0.66559(6) 0.442967(16) Uani 0.00433(13) 8 1 d
As4 As 0.41246(5) 0.79491(6) 0.536064(16) Uani 0.00426(12) 8 1 d
Fe1 Fe 0 0.13383(12) 0.25 Uani 0.0045(2) 4 1 d
Fe2 Fe 0.31647(7) 0.97809(8) 0.43630(2) Uani 0.00451(18) 8 1 d
Na1 Na 0.28125(19) 0.3816(2) 0.44791(6) Uani 0.0042(5) 8 1 d
Na2 Na 0.52188(9) 0.36060(11) 0.35517(3) Uani 0.0116(3) 8 0.684(3) d
Ag2 Ag 0.52188(9) 0.36060(11) 0.35517(3) Uani 0.0116(3) 8 0.316(3) d
Na3 Na 0 0.5287(4) 0.25 Uani 0.0185(10) 4 1 d
Na4 Na 0.28496(6) 0.61499(7) 0.34851(2) Uani 0.01685(19) 8 0.316(3) d
Ag4 Ag 0.28496(6) 0.61499(7) 0.34851(2) Uani 0.01685(19) 8 0.684(3) d
O1 O 0.3735(3) 0.2291(4) 0.20417(12) Uani 0.0082(9) 8 1 d
O2 O 0.3617(3) 0.4774(4) 0.26834(12) Uani 0.0084(10) 8 1 d
O3 O 0.1296(3) 0.3130(4) 0.23945(12) Uani 0.0078(9) 8 1 d
O4 O 0.3293(3) 0.1730(4) 0.29420(12) Uani 0.0082(9) 8 1 d
O5 O 0.0643(3) 0.1281(4) 0.31659(12) Uani 0.0087(10) 8 1 d
O6 O 0.2386(4) 0.3403(4) 0.36570(13) Uani 0.0126(10) 8 1 d
O7 O 0.2703(4) 0.0085(4) 0.36889(13) Uani 0.0102(10) 8 1 d
O8 O 0.4764(4) 0.8492(4) 0.42664(12) Uani 0.0080(9) 8 1 d
O9 O 0.6756(3) 0.6384(4) 0.45405(12) Uani 0.0081(9) 8 1 d
O10 O 0.4343(3) 0.5308(4) 0.40954(12) Uani 0.0066(9) 8 1 d
O11 O 0.4431(4) 0.6438(4) 0.49760(12) Uani 0.0072(9) 8 1 d
O12 O 0.3401(3) 0.9434(4) 0.50623(12) Uani 0.0065(9) 8 1 d
O13 O 0.5617(3) 0.8339(4) 0.56307(12) Uani 0.0079(9) 8 1 d
O14 O 0.3110(3) 0.7127(4) 0.57290(12) Uani 0.0071(9) 8 1 d

loop_
_atom_site_aniso_label
_atom_site_aniso_type_symbol
_atom_site_aniso_U_11
_atom_site_aniso_U_22
_atom_site_aniso_U_33
_atom_site_aniso_U_12
_atom_site_aniso_U_13
_atom_site_aniso_U_23
As1 As 0.0050(2) 0.0048(2) 0.0045(2) -0.00079(17) 0.00000(16) 0.00059(17)
As2 As 0.0065(2) 0.0059(2) 0.0036(2) -0.00111(18) -0.00091(17) 0.00041(17)
As3 As 0.0048(2) 0.0043(2) 0.0040(2) -0.00014(17) 0.00017(16) -0.00024(17)
As4 As 0.0049(2) 0.0042(2) 0.0035(2) 0.00011(17) -0.00008(16) 0.00037(17)
Fe1 Fe 0.0051(4) 0.0046(4) 0.0036(4) 0 -0.0003(3) 0
Fe2 Fe 0.0051(3) 0.0044(3) 0.0039(3) 0.0000(2) -0.0007(2) 0.0008(2)
Na1 Na 0.0045(9) 0.0030(8) 0.0053(8) -0.0012(7) 0.0020(7) -0.0017(7)
Na2 Na 0.0148(5) 0.0121(5) 0.0084(5) 0.0006(3) 0.0037(3) -0.0019(3)
Ag2 Ag 0.0148(5) 0.0121(5) 0.0084(5) 0.0006(3) 0.0037(3) -0.0019(3)
Na3 Na 0.0139(15) 0.0074(15) 0.0346(19) 0 0.0051(14) 0
Na4 Na 0.0218(3) 0.0168(3) 0.0109(3) 0.0043(2) -0.0063(2) 0.0042(2)
Ag4 Ag 0.0218(3) 0.0168(3) 0.0109(3) 0.0043(2) -0.0063(2) 0.0042(2)
O1 O 0.0089(16) 0.0076(17) 0.0081(16) 0.0005(13) 0.0014(13) -0.0026(13)
O2 O 0.0076(16) 0.0067(16) 0.0111(16) -0.0037(13) 0.0024(13) -0.0027(14)
O3 O 0.0036(15) 0.0094(17) 0.0106(16) -0.0008(13) 0.0007(12) 0.0029(14)
O4 O 0.0064(16) 0.0121(17) 0.0060(15) 0.0008(13) 0.0006(12) 0.0022(13)
O5 O 0.0068(16) 0.0141(18) 0.0048(15) -0.0028(14) -0.0012(12) -0.0016(14)
O6 O 0.0181(19) 0.0081(17) 0.0109(17) -0.0021(15) -0.0026(14) -0.0026(14)
O7 O 0.0153(18) 0.0055(16) 0.0092(16) 0.0000(14) -0.0035(14) 0.0037(14)
O8 O 0.0089(16) 0.0059(16) 0.0090(16) 0.0003(13) 0.0006(13) 0.0016(13)
O9 O 0.0046(15) 0.0069(16) 0.0127(17) -0.0002(13) 0.0002(13) 0.0010(14)
O10 O 0.0083(16) 0.0047(16) 0.0065(15) -0.0035(13) -0.0007(12) -0.0017(13)
O11 O 0.0108(16) 0.0059(16) 0.0053(15) 0.0013(13) 0.0031(13) 0.0003(13)
O12 O 0.0068(15) 0.0056(16) 0.0067(15) 0.0033(13) -0.0012(12) 0.0013(13)
O13 O 0.0063(16) 0.0085(17) 0.0083(16) -0.0011(13) -0.0043(12) 0.0018(14)
O14 O 0.0080(16) 0.0077(16) 0.0060(15) -0.0008(13) 0.0033(12) 0.0001(13)

loop_
_atom_type_symbol
_atom_type_scat_dispersion_real
_atom_type_scat_dispersion_imag
_atom_type_scat_source
_atom_type_scat_Cromer_Mann_a1
_atom_type_scat_Cromer_Mann_b1
_atom_type_scat_Cromer_Mann_a2
_atom_type_scat_Cromer_Mann_b2
_atom_type_scat_Cromer_Mann_a3
_atom_type_scat_Cromer_Mann_b3
_atom_type_scat_Cromer_Mann_a4
_atom_type_scat_Cromer_Mann_b4
_atom_type_scat_Cromer_Mann_c
O 0.011 0.006 'International Tables Vol C Tables 4.2.6.8 and 6.1.1.4' 3.0485 13.2771 2.2868 5.7011 1.5463 0.3239 0.867 32.908901 0.2508
As 0.050 2.006 'International Tables Vol C Tables 4.2.6.8 and 6.1.1.4' 16.6723 2.6345 6.0701 0.2647 3.4313 12.9479 4.2779 47.797199 2.531
Fe 0.346 0.844 'International Tables Vol C Tables 4.2.6.8 and 6.1.1.4' 11.7695 4.7611 7.3573 0.3072 3.5222 15.3535 2.3045 76.880501 1.0369
Ag -0.897 1.102 'International Tables Vol C Tables 4.2.6.8 and 6.1.1.4' 19.2808 0.6446 16.688499 7.4726 4.8045 24.6605 1.0463 99.815598 5.179
Na 0.036 0.025 'International Tables Vol C Tables 4.2.6.8 and 6.1.1.4' 4.7626 3.285 3.1736 8.8422 1.2674 0.3136 1.1128 129.423996 0.676

loop_
_geom_angle_atom_site_label_1
_geom_angle_atom_site_label_2
_geom_angle_atom_site_label_3
_geom_angle_site_symmetry_1
_geom_angle_site_symmetry_3
_geom_angle
_geom_angle_publ_flag
O6 Na1 O9 . 5_445 83.91(14) yes
O6 Na1 O9 . 3_666 167.91(14) yes
O6 Na1 O10 . . 71.99(14) yes
O6 Na1 O12 . 7_566 125.19(14) yes
O6 Na1 O13 . 3_666 80.34(13) yes
O9 Na1 O9 5_445 3_666 84.73(13) yes
O9 Na1 O10 5_445 . 146.75(15) yes
O9 Na1 O12 5_445 7_566 105.49(14) yes
O9 Na1 O13 5_445 3_666 68.78(13) yes
O9 Na1 O10 3_666 . 116.55(13) yes
O9 Na1 O12 3_666 7_566 62.24(12) yes
O9 Na1 O13 3_666 3_666 91.68(12) yes
O10 Na1 O12 . 7_566 107.07(14) yes
O10 Na1 O13 . 3_666 84.51(13) yes
O12 Na1 O13 7_566 3_666 153.91(14) yes
O1 Na2 O4 2_655 . 67.50(11) yes
O1 Na2 O5 2_655 5_555 91.08(12) yes
O1 Na2 O6 2_655 . 122.72(12) yes
O1 Na2 O7 2_655 5_555 83.23(12) yes
O1 Na2 O10 2_655 . 170.16(13) yes
O1 Na2 O14 2_655 3_666 99.45(12) yes
O4 Na2 O5 . 5_555 110.14(10) yes
O4 Na2 O6 . . 55.22(10) yes
O4 Na2 O7 . 5_555 149.20(11) yes
O4 Na2 O10 . . 117.99(11) yes
O4 Na2 O14 . 3_666 132.70(11) yes
O5 Na2 O6 5_555 . 106.93(11) yes
O5 Na2 O7 5_555 5_555 59.20(11) yes
O5 Na2 O10 5_555 . 79.40(12) yes
O5 Na2 O14 5_555 3_666 115.55(11) yes
O6 Na2 O7 . 5_555 152.37(11) yes
O6 Na2 O10 . . 63.30(11) yes
O6 Na2 O14 . 3_666 118.42(11) yes
O7 Na2 O10 5_555 . 89.71(12) yes
O7 Na2 O14 5_555 3_666 59.37(11) yes
O10 Na2 O14 . 3_666 82.67(11) yes
O1 Ag2 O4 2_655 . 67.50(11) yes
O1 Ag2 O5 2_655 5_555 91.08(12) yes
O1 Ag2 O6 2_655 . 122.72(11) yes
O1 Ag2 O7 2_655 5_555 83.23(11) yes
O1 Ag2 O10 2_655 . 170.16(12) yes
O1 Ag2 O14 2_655 3_666 99.45(11) yes
O4 Ag2 O5 . 5_555 110.14(10) yes
O4 Ag2 O6 . . 55.22(10) yes
O4 Ag2 O7 . 5_555 149.20(10) yes
O4 Ag2 O10 . . 117.99(11) yes
O4 Ag2 O14 . 3_666 132.70(10) yes
O5 Ag2 O6 5_555 . 106.93(11) yes
O5 Ag2 O7 5_555 5_555 59.20(11) yes
O5 Ag2 O10 5_555 . 79.40(12) yes
O5 Ag2 O14 5_555 3_666 115.55(11) yes
O6 Ag2 O7 . 5_555 152.37(11) yes
O6 Ag2 O10 . . 63.30(11) yes
O6 Ag2 O14 . 3_666 118.42(11) yes
O7 Ag2 O10 5_555 . 89.71(11) yes
O7 Ag2 O14 5_555 3_666 59.37(11) yes
O10 Ag2 O14 . 3_666 82.67(11) yes
O1 Na3 O1 5_455 6_555 91.35(16) yes
O1 Na3 O3 5_455 . 140.10(12) yes
O1 Na3 O3 5_455 2_555 111.15(12) yes
O1 Na3 O4 5_455 5_455 65.59(13) yes
O1 Na3 O4 5_455 6_555 74.24(13) yes
O1 Na3 O3 6_555 . 111.15(12) yes
O1 Na3 O3 6_555 2_555 140.10(12) yes
O1 Na3 O4 6_555 5_455 74.24(13) yes
O1 Na3 O4 6_555 6_555 65.59(13) yes
O3 Na3 O3 . 2_555 72.37(16) yes
O3 Na3 O4 . 5_455 150.68(15) yes
O3 Na3 O4 . 6_555 85.36(12) yes
O3 Na3 O4 2_555 5_455 85.36(12) yes
O3 Na3 O4 2_555 6_555 150.68(15) yes
O4 Na3 O4 5_455 6_555 121.31(17) yes
O1 Na4 O2 6_555 . 81.57(12) yes
O1 Na4 O5 6_555 5_555 112.96(11) yes
O1 Na4 O6 6_555 . 113.84(13) yes
O1 Na4 O10 6_555 . 170.95(13) yes
O1 Na4 O14 6_555 7_566 92.53(11) yes
O2 Na4 O5 . 5_555 55.77(10) yes
O2 Na4 O6 . . 79.95(12) yes
O2 Na4 O10 . . 107.17(11) yes
O2 Na4 O14 . 7_566 173.71(10) yes
O5 Na4 O6 5_555 . 106.89(12) yes
O5 Na4 O10 5_555 . 71.51(11) yes
O5 Na4 O14 5_555 7_566 125.61(10) yes
O6 Na4 O10 . . 70.87(12) yes
O6 Na4 O14 . 7_566 104.60(12) yes
O10 Na4 O14 . 7_566 78.64(11) yes
O1 Ag4 O2 6_555 . 81.57(11) yes
O1 Ag4 O5 6_555 5_555 112.96(11) yes
O1 Ag4 O6 6_555 . 113.84(12) yes
O1 Ag4 O10 6_555 . 170.95(12) yes
O1 Ag4 O14 6_555 7_566 92.53(11) yes
O2 Ag4 O5 . 5_555 55.77(10) yes
O2 Ag4 O6 . . 79.95(12) yes
O2 Ag4 O10 . . 107.17(11) yes
O2 Ag4 O14 . 7_566 173.71(10) yes
O5 Ag4 O6 5_555 . 106.89(12) yes
O5 Ag4 O10 5_555 . 71.51(11) yes
O5 Ag4 O14 5_555 7_566 125.61(10) yes
O6 Ag4 O10 . . 70.87(12) yes
O6 Ag4 O14 . 7_566 104.60(11) yes
O10 Ag4 O14 . 7_566 78.64(11) yes

loop_
_geom_bond_atom_site_label_1
_geom_bond_atom_site_label_2
_geom_bond_site_symmetry_2
_geom_bond_distance
_geom_bond_publ_flag
Na1 O6 . 2.390(4) yes
Na1 O9 5_445 2.343(4) yes
Na1 O9 3_666 2.817(4) yes
Na1 O10 . 2.326(4) yes
Na1 O12 7_566 2.379(4) yes
Na1 O13 3_666 2.453(4) yes
Na2 O1 2_655 2.346(4) yes
Na2 O4 . 2.971(4) yes
Na2 O5 5_555 2.589(4) yes
Na2 O6 . 2.868(4) yes
Na2 O7 5_555 2.784(4) yes
Na2 O10 . 2.347(4) yes
Na2 O14 3_666 2.632(3) yes
Ag2 O1 2_655 2.346(4) yes
Ag2 O4 . 2.971(3) yes
Ag2 O5 5_555 2.589(4) yes
Ag2 O6 . 2.868(4) yes
Ag2 O7 5_555 2.784(4) yes
Ag2 O10 . 2.347(4) yes
Ag2 O14 3_666 2.632(3) yes
Na3 O1 5_455 2.452(4) yes
Na3 O1 6_555 2.452(4) yes
Na3 O3 . 2.285(4) yes
Na3 O3 2_555 2.285(4) yes
Na3 O4 5_455 2.518(4) yes
Na3 O4 6_555 2.518(4) yes
Na4 O1 6_555 2.320(3) yes
Na4 O2 . 2.739(4) yes
Na4 O5 5_555 2.996(4) yes
Na4 O6 . 2.451(4) yes
Na4 O10 . 2.328(3) yes
Na4 O14 7_566 2.911(4) yes
Ag4 O1 6_555 2.320(3) yes
Ag4 O2 . 2.739(4) yes
Ag4 O5 5_555 2.996(4) yes
Ag4 O6 . 2.451(4) yes
Ag4 O10 . 2.328(3) yes
Ag4 O14 7_566 2.911(4) yes
